data_2016645
loop_
_publ_author_name
'Meng, Xiang-Gao'
'Lin, Zhi-Dong'
'Li, Ai-Min'

_publ_section_title
;
 Two three-dimensional networks in the binary molecular adducts
 4-methylimidazolium hydrogen terephthalate and
 bis(4-methylimidazolium) terephthalate
;
_journal_coeditor_code SK3225
_journal_issue 6
_journal_name_full 'Acta Crystallographica Section C'
_journal_page_first o322
_journal_page_last o325
_journal_paper_doi 10.1107/S0108270108013024
_journal_volume 64
_journal_year 2008
_chemical_formula_iupac 'C4 H7 N2 + , C8 H5 O4 -'
_chemical_formula_moiety 'C4 H7 N2 + , C8 H5 O4 -'
_chemical_formula_sum 'C12 H12 N2 O4'
_chemical_formula_weight 248.24
_chemical_name_systematic
;
4-methylimidazolium hydrogen terephthalate
;
_space_group_IT_number 2
_symmetry_cell_setting triclinic
_symmetry_space_group_name_Hall '-P 1'
_symmetry_space_group_name_H-M 'P -1'
_atom_sites_solution_hydrogens geom
_atom_sites_solution_primary direct
_atom_sites_solution_secondary difmap
_audit_creation_method SHELXL97
_cell_angle_alpha 75.4060(10)
_cell_angle_beta 72.7310(10)
_cell_angle_gamma 77.966(2)
_cell_formula_units_Z 2
_cell_length_a 7.2649(5)
_cell_length_b 8.9459(7)
_cell_length_c 9.6844(7)
_cell_measurement_reflns_used 2409
_cell_measurement_temperature 298(2)
_cell_measurement_theta_max 27.91
_cell_measurement_theta_min 2.25
_cell_volume 575.52(7)
_computing_cell_refinement 'SMART (Bruker, 2001)'
_computing_data_collection 'SMART (Bruker, 2001)'
_computing_data_reduction 'SAINT-Plus (Bruker, 2001)'
_computing_molecular_graphics 'PLATON (Spek, 2003)'
_computing_publication_material 'PLATON (Spek, 2003)'
_computing_structure_refinement 'SHELXL97 (Sheldrick, 2008)'
_computing_structure_solution 'SHELXS97 (Sheldrick, 2008)'
_diffrn_ambient_temperature 298(2)
_diffrn_measured_fraction_theta_full 0.980
_diffrn_measured_fraction_theta_max 0.980
_diffrn_measurement_device_type 'Bruker SMART APEX CCD area-detector'
_diffrn_measurement_method '0.3\% wide \w exposures'
_diffrn_radiation_monochromator graphite
_diffrn_radiation_source 'fine focus sealed Siemens Mo tube'
_diffrn_radiation_type 'Mo k\a'
_diffrn_radiation_wavelength 0.71073
_diffrn_reflns_av_R_equivalents 0.0213
_diffrn_reflns_av_sigmaI/netI 0.0275
_diffrn_reflns_limit_h_max 8
_diffrn_reflns_limit_h_min -8
_diffrn_reflns_limit_k_max 11
_diffrn_reflns_limit_k_min -11
_diffrn_reflns_limit_l_max 11
_diffrn_reflns_limit_l_min -10
_diffrn_reflns_number 5915
_diffrn_reflns_theta_full 25.99
_diffrn_reflns_theta_max 25.99
_diffrn_reflns_theta_min 2.25
_exptl_absorpt_coefficient_mu 0.109
_exptl_absorpt_correction_T_max 0.9956
_exptl_absorpt_correction_T_min 0.9559
_exptl_absorpt_correction_type multi-scan
_exptl_absorpt_process_details '(SADABS; Sheldrick, 1997)'
_exptl_crystal_colour colourless
_exptl_crystal_density_diffrn 1.432
_exptl_crystal_density_method 'not measured'
_exptl_crystal_description plate
_exptl_crystal_F_000 260
_exptl_crystal_size_max 0.30
_exptl_crystal_size_mid 0.10
_exptl_crystal_size_min 0.04
_refine_diff_density_max 0.250
_refine_diff_density_min -0.287
_refine_ls_extinction_method none
_refine_ls_goodness_of_fit_ref 1.071
_refine_ls_hydrogen_treatment mixed
_refine_ls_matrix_type full
_refine_ls_number_parameters 173
_refine_ls_number_reflns 2204
_refine_ls_number_restraints 0
_refine_ls_restrained_S_all 1.071
_refine_ls_R_factor_all 0.0573
_refine_ls_R_factor_gt 0.0491
_refine_ls_shift/su_max 0.000
_refine_ls_shift/su_mean 0.000
_refine_ls_structure_factor_coef Fsqd
_refine_ls_weighting_details 'calc w = 1/[\s^2^(Fo^2^)+(0.1121P)^2^] where P=(Fo^2^+2Fc^2^)/3'
_refine_ls_weighting_scheme calc
_refine_ls_wR_factor_gt 0.1492
_refine_ls_wR_factor_ref 0.1555
_reflns_number_gt 1820
_reflns_number_total 2204
_reflns_threshold_expression I>2\s(I)
_cod_data_source_file sk3225.cif
_cod_data_source_block I
_cod_database_code 2016645
_cod_database_fobs_code 2016645

loop_
_symmetry_equiv_pos_as_xyz
'x, y, z'
'-x, -y, -z'

loop_
_atom_site_type_symbol
_atom_site_label
_atom_site_fract_x
_atom_site_fract_y
_atom_site_fract_z
_atom_site_U_iso_or_equiv
_atom_site_adp_type
_atom_site_calc_flag
_atom_site_refinement_flags
_atom_site_occupancy
C C1 0.1846(2) 0.60860(16) 0.24746(17) 0.0301(4) Uani d . 1
C C2 0.0813(2) 0.74895(17) 0.28407(17) 0.0321(4) Uani d . 1
H H2 0.0221 0.8210 0.2167 0.039 Uiso calc R 1
C C3 0.0654(2) 0.78263(17) 0.41915(17) 0.0326(4) Uani d . 1
H H3 -0.0031 0.8771 0.4421 0.039 Uiso calc R 1
C C4 0.1525(2) 0.67416(17) 0.52099(18) 0.0301(4) Uani d . 1
C C5 0.2507(2) 0.53242(18) 0.48622(18) 0.0332(4) Uani d . 1
H H5 0.3063 0.4587 0.5547 0.040 Uiso calc R 1
C C6 0.2667(2) 0.49982(17) 0.35039(18) 0.0340(4) Uani d . 1
H H6 0.3328 0.4045 0.3282 0.041 Uiso calc R 1
C C7 0.2108(2) 0.57179(17) 0.09894(18) 0.0323(4) Uani d . 1
C C8 0.1396(2) 0.71605(18) 0.66356(17) 0.0337(4) Uani d . 1
C C9 0.2188(3) 0.09526(18) 0.00584(19) 0.0399(4) Uani d . 1
H H9 0.1271 0.0885 0.0968 0.048 Uiso calc R 1
C C10 0.4236(2) 0.03340(18) -0.19768(19) 0.0357(4) Uani d . 1
C C11 0.4271(2) 0.18388(19) -0.1976(2) 0.0398(4) Uani d . 1
H H11 0.5028 0.2516 -0.2711 0.048 Uiso calc R 1
C C12 0.5354(3) -0.0689(2) -0.3029(2) 0.0547(5) Uani d . 1
H H12A 0.6312 -0.0144 -0.3790 0.082 Uiso calc R 1
H H12B 0.4481 -0.0969 -0.3465 0.082 Uiso calc R 1
H H12C 0.5991 -0.1617 -0.2512 0.082 Uiso calc R 1
N N1 0.2993(2) 0.21901(15) -0.07028(17) 0.0401(4) Uani d . 1
H H1 0.278(3) 0.308(2) -0.032(2) 0.048 Uiso d . 1
N N2 0.2900(2) -0.01884(16) -0.06859(16) 0.0369(4) Uani d . 1
H H2A 0.256(3) -0.116(2) -0.035(2) 0.044 Uiso d . 1
O O1 0.19191(18) 0.68756(12) -0.00654(12) 0.0411(4) Uani d . 1
O O2 0.2498(2) 0.43430(13) 0.08750(14) 0.0523(4) Uani d . 1
O O3 0.0675(2) 0.84331(14) 0.69107(14) 0.0516(4) Uani d . 1
O O4 0.2186(2) 0.60306(14) 0.75314(13) 0.0454(4) Uani d . 1
H H4 0.203(3) 0.636(2) 0.845(2) 0.054 Uiso d . 1

loop_
_atom_site_aniso_label
_atom_site_aniso_U_11
_atom_site_aniso_U_22
_atom_site_aniso_U_33
_atom_site_aniso_U_12
_atom_site_aniso_U_13
_atom_site_aniso_U_23
C1 0.0393(8) 0.0268(8) 0.0264(9) -0.0086(6) -0.0086(7) -0.0061(6)
C2 0.0425(9) 0.0280(8) 0.0265(9) -0.0017(6) -0.0135(7) -0.0038(6)
C3 0.0410(9) 0.0273(8) 0.0282(9) 0.0002(6) -0.0086(7) -0.0079(6)
C4 0.0371(8) 0.0301(8) 0.0241(8) -0.0068(6) -0.0071(6) -0.0063(6)
C5 0.0447(9) 0.0277(8) 0.0284(9) -0.0004(6) -0.0151(7) -0.0049(6)
C6 0.0477(9) 0.0248(8) 0.0305(9) -0.0001(6) -0.0131(7) -0.0082(6)
C7 0.0447(9) 0.0281(8) 0.0276(9) -0.0071(6) -0.0121(7) -0.0068(6)
C8 0.0447(9) 0.0314(8) 0.0250(9) -0.0051(7) -0.0080(7) -0.0071(7)
C9 0.0510(10) 0.0384(9) 0.0320(10) -0.0033(7) -0.0104(8) -0.0132(7)
C10 0.0418(9) 0.0339(8) 0.0341(10) -0.0023(7) -0.0129(7) -0.0105(7)
C11 0.0451(9) 0.0349(9) 0.0402(11) -0.0079(7) -0.0109(8) -0.0077(7)
C12 0.0625(12) 0.0532(11) 0.0498(13) -0.0013(9) -0.0069(9) -0.0279(10)
N1 0.0529(9) 0.0292(7) 0.0442(9) -0.0006(6) -0.0176(7) -0.0162(6)
N2 0.0514(8) 0.0277(7) 0.0332(8) -0.0055(6) -0.0127(6) -0.0074(6)
O1 0.0689(8) 0.0317(6) 0.0267(7) -0.0066(6) -0.0184(6) -0.0064(5)
O2 0.0983(11) 0.0284(6) 0.0379(8) -0.0046(6) -0.0269(7) -0.0128(6)
O3 0.0871(10) 0.0350(7) 0.0330(8) 0.0064(6) -0.0200(7) -0.0145(5)
O4 0.0723(9) 0.0393(7) 0.0288(7) 0.0067(6) -0.0249(6) -0.0123(6)

loop_
_atom_type_symbol
_atom_type_description
_atom_type_scat_dispersion_real
_atom_type_scat_dispersion_imag
_atom_type_scat_source
C C 0.0033 0.0016 'International Tables Vol C Tables 4.2.6.8 and 6.1.1.4'
H H 0.0000 0.0000 'International Tables Vol C Tables 4.2.6.8 and 6.1.1.4'
N N 0.0061 0.0033 'International Tables Vol C Tables 4.2.6.8 and 6.1.1.4'
O O 0.0106 0.0060 'International Tables Vol C Tables 4.2.6.8 and 6.1.1.4'

loop_
_geom_angle_atom_site_label_1
_geom_angle_atom_site_label_2
_geom_angle_atom_site_label_3
_geom_angle
_geom_angle_publ_flag
C6 C1 C2 119.12(14) no
C6 C1 C7 118.92(13) no
C2 C1 C7 121.95(14) no
C3 C2 C1 120.91(15) no
C3 C2 H2 119.5 no
C1 C2 H2 119.5 no
C2 C3 C4 119.68(14) no
C2 C3 H3 120.2 no
C4 C3 H3 120.2 no
C5 C4 C3 119.42(14) no
C5 C4 C8 122.02(15) no
C3 C4 C8 118.55(14) no
C6 C5 C4 120.53(15) no
C6 C5 H5 119.7 no
C4 C5 H5 119.7 no
C1 C6 C5 120.29(14) no
C1 C6 H6 119.9 no
C5 C6 H6 119.9 no
O2 C7 O1 124.92(14) no
O2 C7 C1 118.34(14) no
O1 C7 C1 116.73(13) no
O3 C8 O4 123.84(14) no
O3 C8 C4 122.88(15) no
O4 C8 C4 113.25(13) no
N1 C9 N2 108.51(15) no
N1 C9 H9 125.7 no
N2 C9 H9 125.7 no
C11 C10 N2 105.41(14) no
C11 C10 C12 131.97(16) no
N2 C10 C12 122.58(15) no
C10 C11 N1 107.88(15) no
C10 C11 H11 126.1 no
N1 C11 H11 126.1 no
C10 C12 H12A 109.5 no
C10 C12 H12B 109.5 no
H12A C12 H12B 109.5 no
C10 C12 H12C 109.5 no
H12A C12 H12C 109.5 no
H12B C12 H12C 109.5 no
C9 N1 C11 108.78(13) no
C9 N1 H1 121.4(12) no
C11 N1 H1 129.4(12) no
C9 N2 C10 109.41(14) no
C9 N2 H2A 123.1(12) no
C10 N2 H2A 127.4(12) no
C7 O2 H1 143.9(6) no
C8 O4 H4 109.5(11) no

loop_
_geom_bond_atom_site_label_1
_geom_bond_atom_site_label_2
_geom_bond_distance
_geom_bond_publ_flag
C1 C6 1.385(2) no
C1 C2 1.392(2) no
C1 C7 1.505(2) no
C2 C3 1.382(2) no
C2 H2 0.9300 no
C3 C4 1.395(2) no
C3 H3 0.9300 no
C4 C5 1.388(2) no
C4 C8 1.492(2) no
C5 C6 1.385(2) no
C5 H5 0.9300 no
C6 H6 0.9300 no
C7 O2 1.2288(18) no
C7 O1 1.2751(18) no
C8 O3 1.2095(19) no
C8 O4 1.310(2) no
C9 N1 1.309(2) no
C9 N2 1.3260(19) no
C9 H9 0.9300 no
C10 C11 1.352(2) no
C10 N2 1.378(2) no
C10 C12 1.485(2) no
C11 N1 1.370(2) no
C11 H11 0.9300 no
C12 H12A 0.9600 no
C12 H12B 0.9600 no
C12 H12C 0.9600 no
N1 H1 0.932(19) no
N2 H2A 0.907(19) no
O4 H4 0.98(2) no

loop_
_geom_hbond_atom_site_label_D
_geom_hbond_atom_site_label_H
_geom_hbond_atom_site_label_A
_geom_hbond_site_symmetry_A
_geom_hbond_distance_DH
_geom_hbond_distance_HA
_geom_hbond_distance_DA
_geom_hbond_angle_DHA
_geom_hbond_publ_flag
N1 H1 O2 . 0.932(19) 1.749(19) 2.6536(17) 162.7(18) no
O4 H4 O1 1_556 0.98(2) 1.59(2) 2.5657(16) 176.5(19) no
N2 H2A O1 1_545 0.907(19) 1.84(2) 2.7383(17) 168.0(18) no
C3 H3 O3 2_576 0.93 2.53 3.2762(19) 138 no
C9 H9 O3 2_566 0.93 2.27 3.155(2) 160 no

loop_
_geom_torsion_atom_site_label_1
_geom_torsion_atom_site_label_2
_geom_torsion_atom_site_label_3
_geom_torsion_atom_site_label_4
_geom_torsion
_geom_torsion_publ_flag
C6 C1 C2 C3 2.1(2) no
C7 C1 C2 C3 -177.54(13) no
C1 C2 C3 C4 -0.6(2) no
C2 C3 C4 C5 -1.3(2) no
C2 C3 C4 C8 177.66(13) no
C3 C4 C5 C6 1.6(2) no
C8 C4 C5 C6 -177.35(14) no
C2 C1 C6 C5 -1.9(2) no
C7 C1 C6 C5 177.83(14) no
C4 C5 C6 C1 0.0(2) no
C6 C1 C7 O2 21.7(2) no
C2 C1 C7 O2 -158.63(15) no
C6 C1 C7 O1 -157.80(14) no
C2 C1 C7 O1 21.9(2) no
C5 C4 C8 O3 174.27(15) no
C3 C4 C8 O3 -4.7(3) no
C5 C4 C8 O4 -4.0(2) no
C3 C4 C8 O4 177.07(13) no
N2 C10 C11 N1 0.55(19) no
C12 C10 C11 N1 -177.41(18) no
N2 C9 N1 C11 -0.2(2) no
C10 C11 N1 C9 -0.2(2) no
N1 C9 N2 C10 0.59(19) no
C11 C10 N2 C9 -0.71(19) no
C12 C10 N2 C9 177.50(17) no
O1 C7 O2 H1 -8.2(11) no
C1 C7 O2 H1 172.4(10) no

loop_
_cod_related_entry_id
_cod_related_entry_database
_cod_related_entry_code
1 ChemSpider 30654108
